data_7051522
loop_
_publ_author_name
'Christoph Janiak'
'Anne-Christine Chamayou'
'Thomas Dorn'

_publ_section_title
;
Hydrophilic interior between hydrophobic regions in
inverse bilayer structures of cation-1,1'-binaphthalene-2,2'-diyl
phosphate salts
;
_journal_name_full 'New Journal of Chemistry'
_journal_paper_doi 10.1039/b510617f
_journal_year 2006
_chemical_formula_sum 'C46 H54 Cu O17 P2'
_chemical_formula_weight 1004.37
_space_group_IT_number 15
_symmetry_cell_setting monoclinic
_symmetry_space_group_name_Hall '-C 2yc'
_symmetry_space_group_name_H-M 'C 1 2/c 1'
_cell_angle_alpha 90.00
_cell_angle_beta 105.860(3)
_cell_angle_gamma 90.00
_cell_formula_units_Z 4
_cell_length_a 41.876(6)
_cell_length_b 8.6579(13)
_cell_length_c 13.225(2)
_cell_measurement_temperature 203(2)
_cell_volume 4612.5(12)
_diffrn_ambient_temperature 203(2)
_exptl_crystal_density_diffrn 1.446
_cod_original_sg_symbol_H-M 'C 2/c'
_cod_database_code 7051522

loop_
_symmetry_equiv_pos_as_xyz
'x, y, z'
'-x, y, -z+1/2'
'x+1/2, y+1/2, z'
'-x+1/2, y+1/2, -z+1/2'
'-x, -y, -z'
'x, -y, z-1/2'
'-x+1/2, -y+1/2, -z'
'x+1/2, -y+1/2, z-1/2'

loop_
_atom_site_label
_atom_site_type_symbol
_atom_site_fract_x
_atom_site_fract_y
_atom_site_fract_z
_atom_site_U_iso_or_equiv
_atom_site_adp_type
_atom_site_occupancy
_atom_site_symmetry_multiplicity
_atom_site_calc_flag
_atom_site_refinement_flags
_atom_site_disorder_assembly
_atom_site_disorder_group
Cu Cu 0.0000 0.0000 0.0000 0.0320(2) Uani 1 2 d S . .
O5 O 0.03707(10) 0.0037(5) 0.1253(3) 0.0469(10) Uani 1 1 d D . .
H51 H 0.0386(15) -0.072(6) 0.176(4) 0.070 Uiso 1 1 d D . .
H52 H 0.0520(15) 0.086(7) 0.132(5) 0.070 Uiso 1 1 d . . .
O6 O -0.02268(9) -0.1847(4) 0.0586(3) 0.0457(10) Uani 1 1 d . . .
H61 H -0.0237 -0.1722 0.1198 0.069 Uiso 1 1 calc R . .
C21 C -0.0189 -0.3449 0.0399 0.059 Uani 1 1 d . . .
H21A H -0.0317 -0.4051 0.0767 0.088 Uiso 1 1 calc R . .
H21B H 0.0043 -0.3731 0.0653 0.088 Uiso 1 1 calc R . .
H21C H -0.0267 -0.3656 -0.0349 0.088 Uiso 1 1 calc R . .
O7 O -0.02509(10) 0.1550(5) 0.0818(3) 0.0646(13) Uani 1 1 d . . .
H71 H -0.0144 0.2263 0.1175 0.097 Uiso 1 1 calc R . .
C22 C -0.0578 0.1849 0.0611 0.099 Uani 1 1 d . . .
H22A H -0.0615 0.2594 0.1114 0.148 Uiso 1 1 calc R . .
H22B H -0.0696 0.0902 0.0662 0.148 Uiso 1 1 calc R . .
H22C H -0.0658 0.2266 -0.0094 0.148 Uiso 1 1 calc R . .
P P 0.07161(3) 0.65914(16) 0.27191(11) 0.0293(3) Uani 1 1 d . . .
O1 O 0.09981(8) 0.6388(4) 0.3820(2) 0.0292(8) Uani 1 1 d . . .
O2 O 0.09336(8) 0.7144(4) 0.1949(2) 0.0312(8) Uani 1 1 d . . .
O3 O 0.05739(8) 0.5026(4) 0.2437(3) 0.0377(9) Uani 1 1 d . . .
O4 O 0.04909(8) 0.7900(4) 0.2757(3) 0.0339(9) Uani 1 1 d . . .
C1 C 0.12413(12) 0.6493(6) 0.2024(4) 0.0292(12) Uani 1 1 d . . .
C2 C 0.12699(13) 0.5535(6) 0.1195(4) 0.0347(13) Uani 1 1 d . . .
H2 H 0.1083 0.5318 0.0632 0.042 Uiso 1 1 calc R . .
C3 C 0.15719(13) 0.4924(6) 0.1215(4) 0.0368(13) Uani 1 1 d . . .
H3 H 0.1593 0.4312 0.0650 0.044 Uiso 1 1 calc R . .
C4 C 0.18519(12) 0.5189(6) 0.2062(4) 0.0333(12) Uani 1 1 d . . .
C5 C 0.21648(14) 0.4521(6) 0.2113(5) 0.0425(15) Uani 1 1 d . . .
H5 H 0.2189 0.3911 0.1551 0.051 Uiso 1 1 calc R . .
C6 C 0.24309(14) 0.4742(7) 0.2955(5) 0.0446(15) Uani 1 1 d . . .
H6 H 0.2636 0.4286 0.2973 0.054 Uiso 1 1 calc R . .
C7 C 0.23984(13) 0.5652(6) 0.3797(5) 0.0402(14) Uani 1 1 d . . .
H7 H 0.2583 0.5797 0.4381 0.048 Uiso 1 1 calc R . .
C8 C 0.21028(12) 0.6330(6) 0.3782(4) 0.0329(12) Uani 1 1 d . . .
H8 H 0.2085 0.6922 0.4360 0.039 Uiso 1 1 calc R . .
C9 C 0.18229(12) 0.6155(5) 0.2908(4) 0.0275(11) Uani 1 1 d . . .
C10 C 0.15075(11) 0.6870(5) 0.2852(4) 0.0245(11) Uani 1 1 d . . .
C11 C 0.12102(12) 0.7645(6) 0.4159(4) 0.0280(12) Uani 1 1 d . . .
C12 C 0.11614(12) 0.8541(6) 0.4992(4) 0.0350(13) Uani 1 1 d . . .
H12 H 0.0990 0.8301 0.5299 0.042 Uiso 1 1 calc R . .
C13 C 0.13666(12) 0.9758(7) 0.5345(4) 0.0385(14) Uani 1 1 d . . .
H13 H 0.1345 1.0319 0.5932 0.046 Uiso 1 1 calc R . .
C14 C 0.16107(12) 1.0197(6) 0.4851(4) 0.0319(12) Uani 1 1 d . . .
C15 C 0.17994(13) 1.1555(6) 0.5143(5) 0.0407(14) Uani 1 1 d . . .
H15 H 0.1775 1.2134 0.5718 0.049 Uiso 1 1 calc R . .
C16 C 0.20161(14) 1.2045(6) 0.4613(5) 0.0491(16) Uani 1 1 d . . .
H16 H 0.2138 1.2959 0.4816 0.059 Uiso 1 1 calc R . .
C17 C 0.20574(13) 1.1178(6) 0.3758(5) 0.0414(15) Uani 1 1 d . . .
H17 H 0.2205 1.1525 0.3384 0.050 Uiso 1 1 calc R . .
C18 C 0.18853(11) 0.9837(6) 0.3466(4) 0.0308(12) Uani 1 1 d . . .
H18 H 0.1919 0.9265 0.2900 0.037 Uiso 1 1 calc R . .
C19 C 0.16569(12) 0.9293(5) 0.4002(4) 0.0274(11) Uani 1 1 d . . .
C20 C 0.14586(11) 0.7928(5) 0.3688(4) 0.0239(11) Uani 1 1 d . . .
O8 O 0.0000 0.3475(7) 0.2500 0.0457(15) Uani 1 2 d S . .
H81 H 0.0176(13) 0.401(7) 0.253(5) 0.069 Uiso 1 1 d . . .
O9 O 0.07982(10) 0.2344(4) 0.1885(3) 0.0422(10) Uani 1 1 d . . .
H91 H 0.0729(15) 0.318(7) 0.191(5) 0.063 Uiso 1 1 d . . .
C23 C 0.11041(14) 0.2009(8) 0.2622(5) 0.0590(18) Uani 1 1 d . . .
H23A H 0.1283 0.2481 0.2397 0.088 Uiso 1 1 calc R . .
H23B H 0.1136 0.0899 0.2672 0.088 Uiso 1 1 calc R . .
H23C H 0.1103 0.2416 0.3304 0.088 Uiso 1 1 calc R . .

loop_
_atom_site_aniso_label
_atom_site_aniso_U_11
_atom_site_aniso_U_22
_atom_site_aniso_U_33
_atom_site_aniso_U_23
_atom_site_aniso_U_13
_atom_site_aniso_U_12
Cu 0.0364(5) 0.0275(5) 0.0307(5) 0.0013(4) 0.0066(4) -0.0002(4)
O5 0.052(2) 0.038(2) 0.042(2) 0.013(2) -0.0037(19) -0.011(2)
O6 0.062(3) 0.040(2) 0.038(2) -0.0018(19) 0.019(2) 0.001(2)
C21 0.066 0.050 0.063 -0.004 0.023 0.011
O7 0.043(3) 0.066(3) 0.079(3) -0.024(3) 0.007(2) -0.004(2)
C22 0.041 0.179 0.072 -0.038 0.009 0.015
P 0.0259(7) 0.0275(7) 0.0341(8) 0.0027(6) 0.0074(6) -0.0018(6)
O1 0.0308(19) 0.029(2) 0.0280(19) 0.0052(16) 0.0078(15) -0.0018(16)
O2 0.0236(18) 0.039(2) 0.030(2) 0.0024(17) 0.0059(16) -0.0019(16)
O3 0.0300(19) 0.033(2) 0.050(2) -0.006(2) 0.0105(17) -0.0085(18)
O4 0.034(2) 0.029(2) 0.039(2) 0.0067(17) 0.0098(17) 0.0076(16)
C1 0.028(3) 0.029(3) 0.033(3) 0.004(2) 0.013(2) -0.002(2)
C2 0.036(3) 0.036(3) 0.032(3) 0.000(2) 0.010(3) -0.008(2)
C3 0.045(3) 0.033(3) 0.037(3) -0.014(3) 0.019(3) -0.014(3)
C4 0.036(3) 0.034(3) 0.036(3) 0.001(3) 0.019(2) -0.002(3)
C5 0.046(4) 0.037(3) 0.054(4) 0.000(3) 0.031(3) 0.002(3)
C6 0.035(3) 0.046(4) 0.056(4) 0.008(3) 0.019(3) 0.010(3)
C7 0.031(3) 0.042(3) 0.048(4) 0.003(3) 0.012(3) 0.000(3)
C8 0.034(3) 0.029(3) 0.037(3) 0.005(2) 0.012(3) 0.003(2)
C9 0.026(3) 0.022(3) 0.035(3) 0.004(2) 0.009(2) -0.004(2)
C10 0.028(3) 0.021(3) 0.026(3) 0.002(2) 0.008(2) -0.005(2)
C11 0.024(3) 0.026(3) 0.031(3) 0.003(2) 0.003(2) 0.002(2)
C12 0.030(3) 0.045(3) 0.031(3) 0.001(3) 0.010(2) 0.005(3)
C13 0.037(3) 0.047(4) 0.029(3) -0.008(3) 0.004(2) 0.008(3)
C14 0.030(3) 0.030(3) 0.033(3) 0.000(3) 0.003(2) 0.006(2)
C15 0.036(3) 0.030(3) 0.051(4) -0.013(3) 0.002(3) 0.000(3)
C16 0.038(3) 0.025(3) 0.073(5) -0.006(3) -0.004(3) -0.004(3)
C17 0.034(3) 0.032(3) 0.057(4) 0.005(3) 0.010(3) -0.006(3)
C18 0.028(3) 0.025(3) 0.037(3) 0.003(3) 0.006(2) 0.001(2)
C19 0.025(3) 0.024(3) 0.030(3) 0.001(2) 0.002(2) 0.004(2)
C20 0.024(3) 0.024(3) 0.023(3) 0.005(2) 0.004(2) 0.001(2)
O8 0.025(3) 0.038(3) 0.073(4) 0.000 0.013(3) 0.000
O9 0.035(2) 0.037(2) 0.049(3) 0.002(2) 0.0026(19) 0.0056(19)
C23 0.048(4) 0.070(5) 0.051(4) 0.007(4) 0.000(3) 0.021(3)

loop_
_geom_bond_atom_site_label_1
_geom_bond_atom_site_label_2
_geom_bond_distance
_geom_bond_site_symmetry_2
_geom_bond_publ_flag
Cu O5 1.937(4) 5 ?
Cu O5 1.937(4) . ?
Cu O6 2.112(4) . ?
Cu O6 2.112(4) 5 ?
Cu O7 2.167(4) . ?
Cu O7 2.167(4) 5 ?
O5 H51 0.93(4) . ?
O5 H52 0.94(6) . ?
O6 C21 1.425(4) . ?
O6 H61 0.8300 . ?
C21 H21A 0.9700 . ?
C21 H21B 0.9700 . ?
C21 H21C 0.9700 . ?
O7 C22 1.346(4) . ?
O7 H71 0.8300 . ?
C22 H22A 0.9700 . ?
C22 H22B 0.9700 . ?
C22 H22C 0.9700 . ?
P O4 1.483(3) . ?
P O3 1.486(4) . ?
P O2 1.614(3) . ?
P O1 1.614(3) . ?
O1 C11 1.399(6) . ?
O2 C1 1.385(6) . ?
C1 C10 1.372(6) . ?
C1 C2 1.405(7) . ?
C2 C3 1.364(7) . ?
C2 H2 0.9400 . ?
C3 C4 1.401(7) . ?
C3 H3 0.9400 . ?
C4 C5 1.417(7) . ?
C4 C9 1.429(7) . ?
C5 C6 1.356(7) . ?
C5 H5 0.9400 . ?
C6 C7 1.401(7) . ?
C6 H6 0.9400 . ?
C7 C8 1.365(7) . ?
C7 H7 0.9400 . ?
C8 C9 1.411(7) . ?
C8 H8 0.9400 . ?
C9 C10 1.442(6) . ?
C10 C20 1.492(6) . ?
C11 C20 1.373(6) . ?
C11 C12 1.406(7) . ?
C12 C13 1.359(7) . ?
C12 H12 0.9400 . ?
C13 C14 1.408(7) . ?
C13 H13 0.9400 . ?
C14 C15 1.411(7) . ?
C14 C19 1.425(7) . ?
C15 C16 1.358(8) . ?
C15 H15 0.9400 . ?
C16 C17 1.406(8) . ?
C16 H16 0.9400 . ?
C17 C18 1.365(7) . ?
C17 H17 0.9400 . ?
C18 C19 1.417(6) . ?
C18 H18 0.9400 . ?
C19 C20 1.439(6) . ?
O8 H81 0.86(5) . ?
O9 C23 1.412(6) . ?
O9 H91 0.78(6) . ?
C23 H23A 0.9700 . ?
C23 H23B 0.9700 . ?
C23 H23C 0.9700 . ?
